data_4062891
_journal_name_full Organometallics
_journal_paper_doi 10.1021/om049739y
_journal_year 2004
_chemical_formula_sum 'C13 H10 Fe O'
_chemical_formula_weight 238.06
_space_group_IT_number 62
_symmetry_cell_setting orthorhombic
_symmetry_space_group_name_Hall '-P 2ac 2n'
_symmetry_space_group_name_H-M 'P n m a'
_cell_angle_alpha 90.000
_cell_angle_beta 90.000
_cell_angle_gamma 90.000
_cell_formula_units_Z 8
_cell_length_a 8.5770(7)
_cell_length_b 23.3060(10)
_cell_length_c 9.9040(11)
_cell_measurement_temperature 293(2)
_cell_volume 1979.8(3)
_diffrn_ambient_temperature 293(2)
_exptl_crystal_density_diffrn 1.597
_cod_depositor_comments
;
The following automatic conversions were performed:
'_symmetry_cell_setting' value 'Orthorhombic' changed to 'orthorhombic'
according to '/home/saulius/struct/CIF-dictionaries/cif_core.dic'
dictionary named 'cif_core.dic' version 2.4.1 from 2010-06-29.

Automatic conversion script
Id: cif_fix_enum 1527 2010-12-29 10:47:43Z saulius 
;
_cod_database_code 4062891

loop_
_symmetry_equiv_pos_as_xyz
'x, y, z'
'-x+1/2, -y, z+1/2'
'x+1/2, -y+1/2, -z+1/2'
'-x, y+1/2, -z'
'-x, -y, -z'
'x-1/2, y, -z-1/2'
'-x-1/2, y-1/2, z-1/2'
'x, -y-1/2, z'

loop_
_atom_site_label
_atom_site_type_symbol
_atom_site_fract_x
_atom_site_fract_y
_atom_site_fract_z
_atom_site_U_iso_or_equiv
_atom_site_adp_type
_atom_site_occupancy
_atom_site_calc_flag
_atom_site_refinement_flags
_atom_site_disorder_assembly
_atom_site_disorder_group
Fe1 Fe 0.18195(8) 0.39694(3) 0.51752(7) 0.0362(3) Uani 1 d . . .
O1 O 0.2770(11) 0.2500 0.7029(11) 0.136(5) Uani 1 d S . .
O2 O 0.7511(6) 0.2500 0.3611(6) 0.0556(15) Uani 1 d S . .
C1 C 0.1390(9) 0.3959(3) 0.3157(6) 0.073(2) Uani 1 d . . .
H1 H 0.2114 0.4032 0.2481 0.088 Uiso 1 calc R . .
C2 C 0.0427(8) 0.4367(3) 0.3792(6) 0.0624(17) Uani 1 d . . .
H2 H 0.0405 0.4760 0.3623 0.075 Uiso 1 calc R . .
C3 C -0.0487(7) 0.4069(3) 0.4725(6) 0.0626(17) Uani 1 d . . .
H3 H -0.1244 0.4235 0.5273 0.075 Uiso 1 calc R . .
C4 C -0.0103(8) 0.3493(3) 0.4713(8) 0.073(2) Uani 1 d . . .
H4 H -0.0532 0.3208 0.5255 0.087 Uiso 1 calc R . .
C5 C 0.1060(10) 0.3420(3) 0.3728(8) 0.079(2) Uani 1 d . . .
H5 H 0.1531 0.3074 0.3493 0.095 Uiso 1 calc R . .
C6 C 0.4124(6) 0.4145(2) 0.5439(6) 0.0460(13) Uani 1 d . . .
H6 H 0.4860 0.4202 0.4763 0.055 Uiso 1 calc R . .
C7 C 0.3177(6) 0.4579(2) 0.6051(6) 0.0515(15) Uani 1 d . . .
H7 H 0.3181 0.4966 0.5829 0.062 Uiso 1 calc R . .
C8 C 0.2244(7) 0.4320(2) 0.7039(6) 0.0502(14) Uani 1 d . . .
H8 H 0.1542 0.4509 0.7601 0.060 Uiso 1 calc R . .
C9 C 0.2550(6) 0.3723(2) 0.7038(5) 0.0463(13) Uani 1 d . . .
H9 H 0.2061 0.3452 0.7583 0.056 Uiso 1 calc R . .
C10 C 0.3731(6) 0.3604(2) 0.6062(5) 0.0386(12) Uani 1 d . . .
C11 C 0.3786(9) 0.2500 0.6192(9) 0.0478(19) Uani 1 d S . .
C12 C 0.4432(6) 0.30550(19) 0.5656(5) 0.0363(11) Uani 1 d . . .
C13 C 0.5686(5) 0.3036(2) 0.4840(5) 0.0390(11) Uani 1 d . . .
H13 H 0.6128 0.3378 0.4550 0.047 Uiso 1 calc R . .
C14 C 0.6371(8) 0.2500 0.4398(8) 0.0412(17) Uani 1 d S . .

loop_
_atom_site_aniso_label
_atom_site_aniso_U_11
_atom_site_aniso_U_22
_atom_site_aniso_U_33
_atom_site_aniso_U_23
_atom_site_aniso_U_13
_atom_site_aniso_U_12
Fe1 0.0377(4) 0.0356(4) 0.0353(4) -0.0035(3) -0.0018(3) -0.0012(3)
O1 0.164(8) 0.043(4) 0.201(11) 0.000 0.144(8) 0.000
O2 0.046(3) 0.052(3) 0.068(4) 0.000 0.014(3) 0.000
C1 0.074(5) 0.108(6) 0.037(3) -0.009(4) -0.005(3) -0.007(4)
C2 0.070(4) 0.064(4) 0.054(4) 0.004(3) -0.016(3) 0.002(3)
C3 0.035(3) 0.097(5) 0.056(4) -0.006(4) -0.006(3) 0.002(3)
C4 0.063(4) 0.066(4) 0.089(5) 0.002(4) -0.028(4) -0.020(4)
C5 0.086(5) 0.069(5) 0.083(5) -0.039(4) -0.040(5) 0.024(4)
C6 0.042(3) 0.037(3) 0.059(3) 0.003(3) -0.004(3) -0.007(2)
C7 0.051(3) 0.036(3) 0.068(4) -0.008(3) -0.020(3) -0.004(3)
C8 0.061(4) 0.044(3) 0.046(3) -0.012(3) -0.006(3) 0.008(3)
C9 0.055(3) 0.050(3) 0.034(3) -0.003(2) -0.007(2) 0.008(3)
C10 0.038(3) 0.036(3) 0.041(3) -0.006(2) -0.003(2) -0.002(2)
C11 0.041(4) 0.039(4) 0.063(5) 0.000 0.010(4) 0.000
C12 0.040(3) 0.031(2) 0.038(3) 0.001(2) -0.004(2) -0.002(2)
C13 0.030(2) 0.039(3) 0.048(3) 0.002(2) -0.001(2) -0.004(2)
C14 0.030(4) 0.051(4) 0.042(4) 0.000 -0.003(3) 0.000

loop_
_geom_bond_atom_site_label_1
_geom_bond_atom_site_label_2
_geom_bond_distance
_geom_bond_site_symmetry_2
_geom_bond_publ_flag
Fe1 C5 2.030(6) . ?
Fe1 C7 2.031(5) . ?
Fe1 C9 2.031(5) . ?
Fe1 C1 2.033(6) . ?
Fe1 C6 2.036(5) . ?
Fe1 C2 2.040(6) . ?
Fe1 C4 2.040(6) . ?
Fe1 C3 2.041(6) . ?
Fe1 C10 2.046(5) . ?
Fe1 C8 2.051(5) . ?
O1 C11 1.202(10) . ?
O2 C14 1.250(9) . ?
C1 C5 1.406(10) . ?
C1 C2 1.408(9) . ?
C1 H1 0.9300 . ?
C2 C3 1.396(9) . ?
C2 H2 0.9300 . ?
C3 C4 1.384(9) . ?
C3 H3 0.9300 . ?
C4 C5 1.406(11) . ?
C4 H4 0.9300 . ?
C5 H5 0.9300 . ?
C6 C7 1.430(8) . ?
C6 C10 1.445(7) . ?
C6 H6 0.9300 . ?
C7 C8 1.401(8) . ?
C7 H7 0.9300 . ?
C8 C9 1.417(7) . ?
C8 H8 0.9300 . ?
C9 C10 1.427(7) . ?
C9 H9 0.9300 . ?
C10 C12 1.469(6) . ?
C11 C12 1.504(6) . ?
C11 C12 1.504(6) 8_565 ?
C12 C13 1.346(7) . ?
C13 C14 1.447(6) . ?
C13 H13 0.9300 . ?
C14 C13 1.447(6) 8_565 ?
